data_7011884
loop_
_publ_author_name
'Baumeister, Jan M.'
'Alberto, Roger'
'Ortner, Kirstin'
'Spingler, Bernhard'
'August Schubiger, P.'
'Kaden, Thomas A.'

_publ_section_title
;
 Central vs. peripheral Ag(i) coordination in NS3-open chain and cage
 ligands
;
_journal_issue 22
_journal_name_full 'Journal of the Chemical Society, Dalton Transactions'
_journal_page_first 4143
_journal_paper_doi 10.1039/b205287c
_journal_year 2002
_chemical_formula_moiety 'C18 H27 N S3'
_chemical_formula_sum 'C18 H27 N S3'
_chemical_formula_weight 353.59
_chemical_name_systematic 1-Aza-4,10,15-trithia-7(1,3,5)-benzenabicyclo[5.5.5]heptadecaphan
_space_group_IT_number 14
_symmetry_cell_setting monoclinic
_symmetry_space_group_name_Hall '-P 2yn'
_symmetry_space_group_name_H-M 'P 1 21/n 1'
_atom_sites_solution_hydrogens geom
_atom_sites_solution_primary direct
_atom_sites_solution_secondary difmap
_audit_creation_method SHELXL-97
_cell_angle_alpha 90.00
_cell_angle_beta 100.668(8)
_cell_angle_gamma 90.00
_cell_formula_units_Z 4
_cell_length_a 8.9341(6)
_cell_length_b 15.0765(9)
_cell_length_c 13.6182(9)
_cell_measurement_reflns_used 270
_cell_measurement_temperature 183(2)
_cell_volume 1802.6(2)
_computing_cell_refinement 'IPDS (Stoe, 1999)'
_computing_data_collection 'IPDS (Stoe, 1999)'
_computing_data_reduction 'X-RED (Stoe, 1999)'
_computing_molecular_graphics 'Zortep (Zsolnai, 1994), ORTEP-3 (Farrugia, 1997)'
_computing_publication_material 'SHELXL-97 (Sheldrick, 1997)'
_computing_structure_refinement 'SHELXL-97 (Sheldrick, 1997)'
_computing_structure_solution 'SHELXS-97 (Sheldrick, 1990)'
_diffrn_ambient_temperature 183(2)
_diffrn_measured_fraction_theta_full 0.987
_diffrn_measured_fraction_theta_max 0.987
_diffrn_measurement_device_type 'STOE IPDS'
_diffrn_measurement_method '/f rotation scan'
_diffrn_radiation_monochromator graphite
_diffrn_radiation_source 'fine-focus sealed tube'
_diffrn_radiation_type MoK\a
_diffrn_radiation_wavelength 0.71073
_diffrn_reflns_av_R_equivalents 0.0679
_diffrn_reflns_av_sigmaI/netI 0.0378
_diffrn_reflns_limit_h_max 11
_diffrn_reflns_limit_h_min -11
_diffrn_reflns_limit_k_max 19
_diffrn_reflns_limit_k_min -19
_diffrn_reflns_limit_l_max 17
_diffrn_reflns_limit_l_min -18
_diffrn_reflns_number 28591
_diffrn_reflns_theta_full 28.18
_diffrn_reflns_theta_max 28.18
_diffrn_reflns_theta_min 2.68
_exptl_absorpt_coefficient_mu 0.408
_exptl_absorpt_correction_T_max 0.9512
_exptl_absorpt_correction_T_min 0.8610
_exptl_absorpt_correction_type numerical
_exptl_crystal_colour colourless
_exptl_crystal_density_diffrn 1.303
_exptl_crystal_density_method 'not measured'
_exptl_crystal_description block
_exptl_crystal_F_000 760
_exptl_crystal_size_max 0.59
_exptl_crystal_size_mid 0.32
_exptl_crystal_size_min 0.11
_refine_diff_density_max 0.885
_refine_diff_density_min -0.297
_refine_diff_density_rms 0.055
_refine_ls_extinction_method none
_refine_ls_goodness_of_fit_ref 1.041
_refine_ls_hydrogen_treatment constr
_refine_ls_matrix_type full
_refine_ls_number_parameters 199
_refine_ls_number_reflns 4367
_refine_ls_number_restraints 0
_refine_ls_restrained_S_all 1.041
_refine_ls_R_factor_all 0.0495
_refine_ls_R_factor_gt 0.0392
_refine_ls_shift/su_max 0.001
_refine_ls_shift/su_mean 0.000
_refine_ls_structure_factor_coef Fsqd
_refine_ls_weighting_details
;
calc w=1/[\s^2^(Fo^2^)+(0.0672P)^2^+0.0000P] where P=(Fo^2^+2Fc^2^)/3
;
_refine_ls_weighting_scheme calc
_refine_ls_wR_factor_gt 0.1038
_refine_ls_wR_factor_ref 0.1070
_reflns_number_gt 3413
_reflns_number_total 4367
_reflns_threshold_expression >2sigma(I)
_cod_data_source_file b205287c.txt
_cod_data_source_block jb130201
_cod_depositor_comments
;
The following automatic conversions were performed:

'_refine_ls_hydrogen_treatment' value 'constrained' was replaced with
the value 'constr' as specified in the replacement file
'src/cod-tools/trunk/data/replacement-values/replacement_values.lst'.

Automatic conversion script
Id: cif_fix_values 5376 2017-05-30 11:51:03Z andrius 
;
_cod_original_sg_symbol_H-M P21/n
_cod_database_code 7011884

loop_
_symmetry_equiv_pos_as_xyz
'x, y, z'
'-x+1/2, y+1/2, -z+1/2'
'-x, -y, -z'
'x-1/2, -y-1/2, z-1/2'

loop_
_atom_site_label
_atom_site_type_symbol
_atom_site_fract_x
_atom_site_fract_y
_atom_site_fract_z
_atom_site_U_iso_or_equiv
_atom_site_adp_type
_atom_site_occupancy
_atom_site_symmetry_multiplicity
_atom_site_calc_flag
_atom_site_refinement_flags
_atom_site_disorder_assembly
_atom_site_disorder_group
S1 S 1.50126(5) 0.31224(3) 0.16417(4) 0.03878(13) Uani 1 1 d . . .
S2 S 0.96126(5) 0.05997(3) 0.26095(3) 0.03405(12) Uani 1 1 d . . .
S3 S 1.39493(5) -0.11345(3) 0.10229(4) 0.03974(13) Uani 1 1 d . . .
N1 N 1.16286(15) 0.12521(10) 0.08421(11) 0.0312(3) Uani 1 1 d . . .
C1 C 1.51149(17) 0.14902(11) 0.36437(12) 0.0286(3) Uani 1 1 d . . .
C2 C 1.37549(18) 0.14702(11) 0.40205(12) 0.0294(3) Uani 1 1 d . . .
H2A H 1.3365 0.1997 0.4224 0.035 Uiso 1 1 calc R . .
C3 C 1.29752(18) 0.06777(11) 0.40961(12) 0.0299(3) Uani 1 1 d . . .
C4 C 1.35734(18) -0.01101(11) 0.37889(13) 0.0313(3) Uani 1 1 d . . .
H3A H 1.3066 -0.0642 0.3839 0.038 Uiso 1 1 calc R . .
C5 C 1.49242(18) -0.01117(11) 0.34069(12) 0.0308(3) Uani 1 1 d . . .
C6 C 1.56857(17) 0.06905(11) 0.33472(12) 0.0298(3) Uani 1 1 d . . .
H4A H 1.6593 0.0692 0.3105 0.036 Uiso 1 1 calc R . .
C11 C 1.59739(18) 0.23533(12) 0.35717(13) 0.0336(3) Uani 1 1 d . . .
H8B H 1.6845 0.2226 0.3262 0.040 Uiso 1 1 calc R . .
H8A H 1.6362 0.2562 0.4244 0.040 Uiso 1 1 calc R . .
C12 C 1.5056(2) 0.31079(11) 0.29846(14) 0.0339(3) Uani 1 1 d . . .
H11B H 1.5473 0.3668 0.3260 0.041 Uiso 1 1 calc R . .
H11A H 1.4015 0.3072 0.3095 0.041 Uiso 1 1 calc R . .
C13 C 1.40805(19) 0.20856(12) 0.12013(13) 0.0335(3) Uani 1 1 d . . .
H16B H 1.4122 0.2013 0.0499 0.040 Uiso 1 1 calc R . .
H16A H 1.4640 0.1598 0.1562 0.040 Uiso 1 1 calc R . .
C14 C 1.24169(18) 0.20328(12) 0.13312(13) 0.0323(3) Uani 1 1 d . . .
H15B H 1.2382 0.2014 0.2039 0.039 Uiso 1 1 calc R . .
H15A H 1.1887 0.2564 0.1054 0.039 Uiso 1 1 calc R . .
C21 C 1.1481(2) 0.06727(13) 0.44783(13) 0.0369(4) Uani 1 1 d . . .
H12B H 1.1645 0.0940 0.5137 0.044 Uiso 1 1 calc R . .
H12A H 1.1169 0.0063 0.4545 0.044 Uiso 1 1 calc R . .
C22 C 1.0189(2) 0.11705(13) 0.37988(15) 0.0381(4) Uani 1 1 d . . .
H10B H 1.0526 0.1766 0.3678 0.046 Uiso 1 1 calc R . .
H10A H 0.9322 0.1219 0.4131 0.046 Uiso 1 1 calc R . .
C23 C 0.9300(2) 0.14978(13) 0.16999(16) 0.0411(4) Uani 1 1 d . . .
H18B H 0.8214 0.1599 0.1505 0.049 Uiso 1 1 calc R . .
H18A H 0.9753 0.2036 0.2015 0.049 Uiso 1 1 calc R . .
C24 C 0.99676(19) 0.13188(14) 0.07540(14) 0.0389(4) Uani 1 1 d . . .
H17B H 0.9527 0.0769 0.0462 0.047 Uiso 1 1 calc R . .
H17A H 0.9616 0.1788 0.0279 0.047 Uiso 1 1 calc R . .
C31 C 1.5543(2) -0.09657(12) 0.30478(16) 0.0417(4) Uani 1 1 d . . .
H14B H 1.4879 -0.1448 0.3164 0.050 Uiso 1 1 calc R . .
H14A H 1.6537 -0.1078 0.3454 0.050 Uiso 1 1 calc R . .
C32 C 1.5701(2) -0.09864(13) 0.19474(16) 0.0410(4) Uani 1 1 d . . .
H13B H 1.6394 -0.1463 0.1861 0.049 Uiso 1 1 calc R . .
H13A H 1.6173 -0.0436 0.1798 0.049 Uiso 1 1 calc R . .
C33 C 1.3360(2) -0.00105(12) 0.06223(14) 0.0356(4) Uani 1 1 d . . .
H1B H 1.4256 0.0362 0.0673 0.043 Uiso 1 1 calc R . .
H1A H 1.2860 -0.0024 -0.0074 0.043 Uiso 1 1 calc R . .
C34 C 1.22735(18) 0.03986(11) 0.12476(13) 0.0313(3) Uani 1 1 d . . .
H6B H 1.1449 -0.0014 0.1274 0.038 Uiso 1 1 calc R . .
H6A H 1.2819 0.0489 0.1925 0.038 Uiso 1 1 calc R . .

loop_
_atom_site_aniso_label
_atom_site_aniso_U_11
_atom_site_aniso_U_22
_atom_site_aniso_U_33
_atom_site_aniso_U_23
_atom_site_aniso_U_13
_atom_site_aniso_U_12
S1 0.0408(2) 0.0352(2) 0.0422(3) 0.00448(19) 0.01249(18) -0.00836(17)
S2 0.0317(2) 0.0326(2) 0.0401(2) -0.00214(17) 0.01246(16) -0.00258(15)
S3 0.0377(2) 0.0316(2) 0.0523(3) -0.01186(19) 0.01447(19) -0.00404(17)
N1 0.0270(6) 0.0372(7) 0.0286(7) 0.0006(6) 0.0037(5) 0.0001(5)
C1 0.0255(7) 0.0334(8) 0.0265(7) -0.0011(6) 0.0038(5) -0.0021(6)
C2 0.0286(7) 0.0319(8) 0.0284(8) -0.0038(6) 0.0069(6) 0.0008(6)
C3 0.0280(7) 0.0366(8) 0.0256(7) 0.0020(6) 0.0063(6) -0.0014(6)
C4 0.0308(7) 0.0304(8) 0.0325(8) 0.0058(6) 0.0054(6) -0.0025(6)
C5 0.0286(7) 0.0318(8) 0.0312(8) 0.0027(7) 0.0036(6) 0.0040(6)
C6 0.0220(7) 0.0366(8) 0.0311(8) 0.0015(7) 0.0056(6) 0.0019(6)
C11 0.0285(7) 0.0358(8) 0.0362(9) -0.0040(7) 0.0054(6) -0.0057(6)
C12 0.0343(8) 0.0276(8) 0.0416(9) -0.0054(7) 0.0120(7) -0.0052(6)
C13 0.0330(8) 0.0366(8) 0.0318(8) 0.0005(7) 0.0087(6) -0.0012(7)
C14 0.0309(8) 0.0351(8) 0.0313(8) -0.0008(7) 0.0064(6) -0.0001(6)
C21 0.0329(8) 0.0481(10) 0.0324(9) -0.0002(8) 0.0133(7) -0.0030(7)
C22 0.0323(8) 0.0424(10) 0.0425(10) -0.0076(8) 0.0146(7) 0.0005(7)
C23 0.0314(8) 0.0428(10) 0.0510(11) 0.0063(9) 0.0126(7) 0.0088(7)
C24 0.0283(8) 0.0491(10) 0.0374(9) 0.0060(8) 0.0011(6) 0.0015(7)
C31 0.0391(9) 0.0334(9) 0.0523(11) 0.0009(8) 0.0081(8) 0.0082(7)
C32 0.0311(8) 0.0363(9) 0.0583(12) -0.0091(8) 0.0159(8) 0.0054(7)
C33 0.0347(8) 0.0370(9) 0.0381(9) -0.0053(7) 0.0142(7) -0.0040(7)
C34 0.0299(7) 0.0342(8) 0.0312(8) -0.0021(7) 0.0093(6) 0.0001(6)

loop_
_atom_type_symbol
_atom_type_description
_atom_type_scat_dispersion_real
_atom_type_scat_dispersion_imag
_atom_type_scat_source
C C 0.0033 0.0016 'International Tables Vol C Tables 4.2.6.8 and 6.1.1.4'
H H 0.0000 0.0000 'International Tables Vol C Tables 4.2.6.8 and 6.1.1.4'
N N 0.0061 0.0033 'International Tables Vol C Tables 4.2.6.8 and 6.1.1.4'
S S 0.1246 0.1234 'International Tables Vol C Tables 4.2.6.8 and 6.1.1.4'

loop_
_geom_angle_atom_site_label_1
_geom_angle_atom_site_label_2
_geom_angle_atom_site_label_3
_geom_angle
_geom_angle_site_symmetry_1
_geom_angle_site_symmetry_3
_geom_angle_publ_flag
C13 S1 C12 104.11(8) . . ?
C23 S2 C22 103.64(10) . . ?
C33 S3 C32 104.74(9) . . ?
C14 N1 C24 112.01(14) . . ?
C14 N1 C34 114.12(13) . . ?
C24 N1 C34 114.13(14) . . ?
C6 C1 C2 118.28(15) . . ?
C6 C1 C11 120.22(14) . . ?
C2 C1 C11 121.49(15) . . ?
C3 C2 C1 121.51(15) . . ?
C2 C3 C4 118.77(15) . . ?
C2 C3 C21 120.75(15) . . ?
C4 C3 C21 120.46(15) . . ?
C3 C4 C5 121.09(15) . . ?
C6 C5 C4 118.86(15) . . ?
C6 C5 C31 120.34(15) . . ?
C4 C5 C31 120.79(16) . . ?
C1 C6 C5 121.48(15) . . ?
C1 C11 C12 116.04(13) . . ?
C11 C12 S1 116.16(12) . . ?
C14 C13 S1 113.66(12) . . ?
N1 C14 C13 112.58(14) . . ?
C3 C21 C22 113.65(14) . . ?
C21 C22 S2 111.23(13) . . ?
C24 C23 S2 113.85(13) . . ?
N1 C24 C23 119.01(15) . . ?
C5 C31 C32 115.96(16) . . ?
C31 C32 S3 116.96(13) . . ?
C34 C33 S3 112.58(12) . . ?
N1 C34 C33 112.73(14) . . ?

loop_
_geom_bond_atom_site_label_1
_geom_bond_atom_site_label_2
_geom_bond_distance
_geom_bond_site_symmetry_2
_geom_bond_publ_flag
S1 C13 1.8198(18) . ?
S1 C12 1.822(2) . ?
S2 C23 1.822(2) . ?
S2 C22 1.822(2) . ?
S3 C33 1.8276(19) . ?
S3 C32 1.832(2) . ?
N1 C14 1.467(2) . ?
N1 C24 1.470(2) . ?
N1 C34 1.475(2) . ?
C1 C6 1.397(2) . ?
C1 C2 1.404(2) . ?
C1 C11 1.523(2) . ?
C2 C3 1.396(2) . ?
C3 C4 1.398(2) . ?
C3 C21 1.520(2) . ?
C4 C5 1.400(2) . ?
C5 C6 1.397(2) . ?
C5 C31 1.518(2) . ?
C11 C12 1.537(3) . ?
C13 C14 1.531(2) . ?
C21 C22 1.535(3) . ?
C23 C24 1.540(3) . ?
C31 C32 1.531(3) . ?
C33 C34 1.534(2) . ?

loop_
_geom_torsion_atom_site_label_1
_geom_torsion_atom_site_label_2
_geom_torsion_atom_site_label_3
_geom_torsion_atom_site_label_4
_geom_torsion
_geom_torsion_site_symmetry_1
_geom_torsion_site_symmetry_2
_geom_torsion_site_symmetry_3
_geom_torsion_site_symmetry_4
_geom_torsion_publ_flag
C6 C1 C2 C3 -0.4(2) . . . . ?
C11 C1 C2 C3 -179.34(15) . . . . ?
C1 C2 C3 C4 0.1(2) . . . . ?
C1 C2 C3 C21 -178.25(15) . . . . ?
C2 C3 C4 C5 -0.3(2) . . . . ?
C21 C3 C4 C5 178.04(15) . . . . ?
C3 C4 C5 C6 0.8(2) . . . . ?
C3 C4 C5 C31 -178.27(16) . . . . ?
C2 C1 C6 C5 0.9(2) . . . . ?
C11 C1 C6 C5 179.85(15) . . . . ?
C4 C5 C6 C1 -1.1(2) . . . . ?
C31 C5 C6 C1 177.98(16) . . . . ?
C6 C1 C11 C12 125.91(17) . . . . ?
C2 C1 C11 C12 -55.1(2) . . . . ?
C1 C11 C12 S1 -87.44(16) . . . . ?
C13 S1 C12 C11 62.33(14) . . . . ?
C12 S1 C13 C14 65.11(14) . . . . ?
C24 N1 C14 C13 -165.85(14) . . . . ?
C34 N1 C14 C13 62.53(18) . . . . ?
S1 C13 C14 N1 171.68(12) . . . . ?
C2 C3 C21 C22 64.6(2) . . . . ?
C4 C3 C21 C22 -113.76(19) . . . . ?
C3 C21 C22 S2 67.58(18) . . . . ?
C23 S2 C22 C21 -139.75(13) . . . . ?
C22 S2 C23 C24 136.18(14) . . . . ?
C14 N1 C24 C23 -54.2(2) . . . . ?
C34 N1 C24 C23 77.4(2) . . . . ?
S2 C23 C24 N1 -65.8(2) . . . . ?
C6 C5 C31 C32 -59.4(2) . . . . ?
C4 C5 C31 C32 119.61(19) . . . . ?
C5 C31 C32 S3 -76.32(19) . . . . ?
C33 S3 C32 C31 95.60(15) . . . . ?
C32 S3 C33 C34 -91.26(14) . . . . ?
C14 N1 C34 C33 -97.98(17) . . . . ?
C24 N1 C34 C33 131.44(16) . . . . ?
S3 C33 C34 N1 -172.04(11) . . . . ?

loop_
_cod_related_entry_id
_cod_related_entry_database
_cod_related_entry_code
1 ChemSpider 4405693
